data_4083983
loop_
_publ_author_name
'Mocella, Christopher J.'
'Delafuente, David A.'
'Keane, Joseph M.'
'Warner, Gretchen R.'
'Friedman, Lee A.'
'Sabat, Michal'
'Harman, W. Dean'

_publ_section_title
;
 Coordination Chemistry and Properties of Unusually \p-Basic Molybdenum
 Fragments
;
_journal_issue 16
_journal_name_full Organometallics
_journal_page_first 3772
_journal_paper_doi 10.1021/om049795z
_journal_volume 23
_journal_year 2004
_chemical_formula_sum 'C20 H25 B F3 Mo N9 O4 S'
_chemical_formula_weight 651.30
_chemical_name_systematic
; 
 ? 
;
_space_group_IT_number 14
_symmetry_cell_setting monoclinic
_symmetry_space_group_name_Hall '-P 2yn'
_symmetry_space_group_name_H-M 'P 1 21/n 1'
_atom_sites_solution_hydrogens geom
_atom_sites_solution_primary direct
_atom_sites_solution_secondary difmap
_audit_creation_method SHELXL-97
_cell_angle_alpha 90.00
_cell_angle_beta 110.9960(10)
_cell_angle_gamma 90.00
_cell_formula_units_Z 8
_cell_length_a 19.2002(11)
_cell_length_b 12.8053(7)
_cell_length_c 23.2887(13)
_cell_measurement_reflns_used 8988
_cell_measurement_temperature 293(2)
_cell_measurement_theta_max 30.010
_cell_measurement_theta_min 2.273
_cell_volume 5345.7(5)
_computing_cell_refinement 'Bruker SMART'
_computing_data_collection 'Bruker SMART'
_computing_data_reduction 'Bruker SHELXTL'
_computing_molecular_graphics 'Bruker SHELXTL'
_computing_publication_material 'Bruker SHELXTL'
_computing_structure_refinement 'SHELXL-97 (Sheldrick, 1997)'
_computing_structure_solution 'SHELXS-97 (Sheldrick, 1990)'
_diffrn_ambient_temperature 293(2)
_diffrn_measured_fraction_theta_full 0.996
_diffrn_measured_fraction_theta_max 0.996
_diffrn_measurement_device_type 'Bruker SMART APEX CCD area detector'
_diffrn_measurement_method 'phi and omega scans'
_diffrn_radiation_monochromator graphite
_diffrn_radiation_source 'fine-focus sealed tube'
_diffrn_radiation_type MoK\a
_diffrn_radiation_wavelength 0.71073
_diffrn_reflns_av_R_equivalents 0.0527
_diffrn_reflns_av_sigmaI/netI 0.0543
_diffrn_reflns_limit_h_max 29
_diffrn_reflns_limit_h_min -28
_diffrn_reflns_limit_k_max 19
_diffrn_reflns_limit_k_min -19
_diffrn_reflns_limit_l_max 35
_diffrn_reflns_limit_l_min -35
_diffrn_reflns_number 73438
_diffrn_reflns_theta_full 32.52
_diffrn_reflns_theta_max 32.52
_diffrn_reflns_theta_min 1.71
_exptl_absorpt_coefficient_mu 0.635
_exptl_absorpt_correction_T_max 0.801930
_exptl_absorpt_correction_T_min 0.680690
_exptl_absorpt_correction_type empirical
_exptl_absorpt_process_details 'Bruker SADABS'
_exptl_crystal_colour orange
_exptl_crystal_density_diffrn 1.619
_exptl_crystal_density_meas ?
_exptl_crystal_density_method 'not measured'
_exptl_crystal_description needle
_exptl_crystal_F_000 2640
_exptl_crystal_size_max 0.31
_exptl_crystal_size_mid 0.18
_exptl_crystal_size_min 0.16
_refine_diff_density_max 1.691
_refine_diff_density_min -0.954
_refine_diff_density_rms 0.106
_refine_ls_extinction_coef none
_refine_ls_extinction_method none
_refine_ls_goodness_of_fit_ref 0.998
_refine_ls_hydrogen_treatment mixed
_refine_ls_matrix_type full
_refine_ls_number_parameters 881
_refine_ls_number_reflns 19308
_refine_ls_number_restraints 0
_refine_ls_restrained_S_all 0.998
_refine_ls_R_factor_all 0.1046
_refine_ls_R_factor_gt 0.0627
_refine_ls_shift/su_max 0.003
_refine_ls_shift/su_mean 0.001
_refine_ls_structure_factor_coef Fsqd
_refine_ls_weighting_details 'calc w=1/[\s^2^(Fo^2^)+(0.0891P)^2^+0.0000P] where P=(Fo^2^+2Fc^2^)/3'
_refine_ls_weighting_scheme calc
_refine_ls_wR_factor_gt 0.1462
_refine_ls_wR_factor_ref 0.1665
_reflns_number_gt 12262
_reflns_number_total 19308
_reflns_threshold_expression >2sigma(I)
_cod_data_source_file om049795zsi20040320_121920.cif
_cod_data_source_block c20h25bn9o4f3smo
_cod_depositor_comments
;
The following automatic conversions were performed:

'_symmetry_cell_setting' value 'Monoclinic' changed to 'monoclinic'
according to
/usr/data/users/saulius/automatic-downloads/retrospective/ACS/lib/dictionaries/cif_core.dic
dictionary named 'cif_core.dic' version 2.4.2 from 2011-04-26.

Automatic conversion script
Id: cif_fix_values 2281 2013-09-26 08:29:07Z andrius 

The following automatic conversions were performed:

'_exptl_crystal_density_meas' value 'not measured' was changed to '?'
- the value is perceived as not measured.

Automatic conversion script
Id: cif_fix_values 3008 2015-01-20 13:52:24Z robertas 
;
_cod_original_sg_symbol_H-M P2(1)/n
_cod_database_code 4083983

loop_
_symmetry_equiv_pos_as_xyz
'x, y, z'
'-x+1/2, y+1/2, -z+1/2'
'-x, -y, -z'
'x-1/2, -y-1/2, z-1/2'

loop_
_atom_site_label
_atom_site_type_symbol
_atom_site_fract_x
_atom_site_fract_y
_atom_site_fract_z
_atom_site_U_iso_or_equiv
_atom_site_adp_type
_atom_site_occupancy
_atom_site_symmetry_multiplicity
_atom_site_calc_flag
_atom_site_refinement_flags
Mo1 Mo 0.125054(14) 0.082400(19) 0.953864(12) 0.03371(7) Uani 1 1 d .
Mo2 Mo 0.866921(15) 0.99327(2) 0.560983(13) 0.03813(8) Uani 1 1 d .
S1A S 0.16683(15) 0.52045(14) 0.68273(10) 0.1183(7) Uani 1 1 d .
S1B S 0.65243(6) 0.10462(7) 0.68120(5) 0.0523(2) Uani 1 1 d .
F1A F 0.0883(5) 0.5321(5) 0.7455(3) 0.205(3) Uani 1 1 d .
F2A F 0.0350(5) 0.4467(7) 0.6628(4) 0.231(3) Uani 1 1 d .
F3A F 0.0390(4) 0.6034(7) 0.6562(4) 0.245(4) Uani 1 1 d .
F1B F 0.5130(2) 0.1156(5) 0.6685(2) 0.162(2) Uani 1 1 d .
F2B F 0.5742(3) -0.0018(4) 0.7309(2) 0.1485(18) Uani 1 1 d .
F3B F 0.5869(3) 0.1575(4) 0.7565(2) 0.1498(18) Uani 1 1 d .
O1A O 0.11211(18) -0.0589(2) 1.05010(13) 0.0644(7) Uani 1 1 d .
O2A O 0.1594(6) 0.5201(4) 0.6199(3) 0.202(4) Uani 1 1 d .
O3A O 0.1901(5) 0.4232(4) 0.7060(4) 0.211(4) Uani 1 1 d .
O4A O 0.1966(5) 0.6140(5) 0.7045(4) 0.212(4) Uani 1 1 d .
O1B O 0.84862(19) 1.1560(2) 0.64416(16) 0.0751(9) Uani 1 1 d .
O2B O 0.71697(18) 0.0789(2) 0.73325(17) 0.0795(10) Uani 1 1 d .
O3B O 0.6320(2) 0.0295(3) 0.63271(16) 0.0790(9) Uani 1 1 d .
O4B O 0.6486(2) 0.2106(2) 0.66205(15) 0.0808(10) Uani 1 1 d .
N1A N 0.05455(14) 0.2074(2) 0.96820(12) 0.0380(5) Uani 1 1 d .
N2A N 0.00156(14) 0.2545(2) 0.91910(12) 0.0387(6) Uani 1 1 d .
N3A N 0.01642(15) 0.0326(2) 0.88854(13) 0.0402(6) Uani 1 1 d .
N4A N -0.03197(14) 0.1016(2) 0.84968(12) 0.0393(6) Uani 1 1 d .
N5A N 0.12325(14) 0.1778(2) 0.87232(12) 0.0389(6) Uani 1 1 d .
N6A N 0.06030(15) 0.2302(2) 0.83940(12) 0.0399(6) Uani 1 1 d .
N7A N 0.15306(16) -0.0589(2) 0.91190(15) 0.0469(7) Uani 1 1 d .
N8A N 0.1603(2) -0.1704(3) 0.84269(19) 0.0737(11) Uani 1 1 d .
N9A N 0.11760(17) 0.0009(2) 1.01278(13) 0.0423(6) Uani 1 1 d .
N1B N 0.87758(18) 1.1054(3) 0.49329(16) 0.0565(8) Uani 1 1 d .
N2B N 0.84295(19) 1.0882(3) 0.43238(17) 0.0709(11) Uani 1 1 d .
N3B N 0.75034(17) 1.0103(2) 0.50105(15) 0.0497(7) Uani 1 1 d .
N4B N 0.72951(19) 1.0070(3) 0.43856(15) 0.0625(9) Uani 1 1 d .
N5B N 0.86660(18) 0.8722(3) 0.49117(16) 0.0579(8) Uani 1 1 d .
N6B N 0.83082(19) 0.8930(4) 0.43061(17) 0.0700(10) Uani 1 1 d .
N7B N 0.81040(16) 0.8828(2) 0.60215(14) 0.0445(6) Uani 1 1 d .
N8B N 0.75450(16) 0.8232(2) 0.66271(15) 0.0496(7) Uani 1 1 d .
N9B N 0.85772(16) 1.0909(2) 0.61139(14) 0.0450(6) Uani 1 1 d .
C1A C 0.2915(3) 0.0020(4) 1.0345(3) 0.0676(13) Uani 1 1 d .
C2A C 0.2535(2) 0.0810(3) 0.98465(19) 0.0496(8) Uani 1 1 d .
C3A C 0.23301(18) 0.1781(3) 1.00149(16) 0.0449(7) Uani 1 1 d .
C4A C 0.2156(2) 0.1833(3) 1.05273(18) 0.0525(9) Uani 1 1 d .
C5A C 0.2483(3) 0.1115(4) 1.1055(2) 0.0662(12) Uani 1 1 d .
C6A C 0.3117(3) 0.0497(5) 1.0983(2) 0.0801(15) Uani 1 1 d .
C7A C -0.0391(2) 0.3191(3) 0.93950(19) 0.0496(8) Uani 1 1 d .
C8A C -0.0131(2) 0.3157(3) 1.00244(19) 0.0541(9) Uani 1 1 d .
C9A C 0.0447(2) 0.2452(3) 1.01820(17) 0.0468(8) Uani 1 1 d .
C10A C -0.0943(2) 0.0516(3) 0.81506(17) 0.0495(8) Uani 1 1 d .
C11A C -0.0865(2) -0.0516(3) 0.83113(19) 0.0543(9) Uani 1 1 d .
C12A C -0.0174(2) -0.0598(3) 0.87645(18) 0.0471(8) Uani 1 1 d .
C13A C 0.0723(2) 0.2854(3) 0.79490(17) 0.0506(9) Uani 1 1 d .
C14A C 0.1433(3) 0.2690(3) 0.79812(19) 0.0559(10) Uani 1 1 d .
C15A C 0.1733(2) 0.2022(3) 0.84631(16) 0.0467(8) Uani 1 1 d .
C16A C 0.1587(2) -0.0689(3) 0.8581(2) 0.0571(10) Uani 1 1 d .
C17A C 0.1553(3) -0.2265(4) 0.8904(3) 0.0804(15) Uani 1 1 d .
C18A C 0.1516(3) -0.1592(3) 0.9330(3) 0.0691(12) Uani 1 1 d .
C19A C 0.1639(4) -0.2102(5) 0.7856(3) 0.112(2) Uani 1 1 d .
H19A H 0.1759 -0.2833 0.7900 0.168 Uiso 1 1 calc R
H19B H 0.2017 -0.1732 0.7758 0.168 Uiso 1 1 calc R
H19C H 0.1165 -0.2005 0.7532 0.168 Uiso 1 1 calc R
C20A C 0.0956(10) 0.5243(5) 0.6892(5) 0.216(7) Uani 1 1 d .
C1B C 0.9792(3) 0.9435(5) 0.6999(2) 0.0717(13) Uani 1 1 d .
C2B C 0.9619(2) 0.9007(4) 0.6357(2) 0.0606(10) Uani 1 1 d .
C3B C 0.9930(2) 0.9506(4) 0.5967(2) 0.0574(10) Uani 1 1 d .
C4B C 1.0042(2) 1.0562(4) 0.6031(2) 0.0588(10) Uani 1 1 d .
C5B C 1.0222(3) 1.1091(4) 0.6641(2) 0.0686(12) Uani 1 1 d .
C6B C 1.0359(3) 1.0313(5) 0.7141(3) 0.0809(15) Uani 1 1 d .
C7B C 0.8499(4) 1.1760(7) 0.4020(4) 0.094(2) Uani 1 1 d .
C8B C 0.8888(4) 1.2469(6) 0.4421(4) 0.096(2) Uani 1 1 d .
C9B C 0.9043(3) 1.2022(4) 0.4991(3) 0.0743(14) Uani 1 1 d .
C10B C 0.6877(2) 1.0267(3) 0.5124(2) 0.0500(8) Uani 1 1 d .
C11B C 0.6282(2) 1.0348(3) 0.4584(2) 0.0591(10) Uani 1 1 d .
C12B C 0.6556(2) 1.0223(4) 0.4129(2) 0.0622(11) Uani 1 1 d .
C13B C 0.8361(4) 0.8068(8) 0.3979(4) 0.098(2) Uani 1 1 d .
C14B C 0.8752(4) 0.7320(6) 0.4368(4) 0.101(2) Uani 1 1 d .
C15B C 0.8934(3) 0.7749(4) 0.4944(3) 0.0780(15) Uani 1 1 d .
C16B C 0.7839(3) 0.7849(4) 0.5839(3) 0.0709(14) Uani 1 1 d .
C17B C 0.7500(3) 0.7481(4) 0.6208(3) 0.0765(14) Uani 1 1 d .
C18B C 0.79063(19) 0.9034(3) 0.64954(17) 0.0443(7) Uani 1 1 d .
C19B C 0.7253(2) 0.8195(3) 0.7125(2) 0.0594(10) Uani 1 1 d .
H19D H 0.7603 0.8516 0.7486 0.089 Uiso 1 1 calc R
H19E H 0.7177 0.7481 0.7213 0.089 Uiso 1 1 calc R
H19F H 0.6787 0.8563 0.7004 0.089 Uiso 1 1 calc R
C20B C 0.5777(3) 0.0925(6) 0.7110(3) 0.0900(17) Uani 1 1 d .
B1A B -0.0118(2) 0.2187(3) 0.85308(18) 0.0421(8) Uani 1 1 d .
B1B B 0.7894(3) 0.9952(6) 0.4091(2) 0.081(2) Uani 1 1 d .
H1A1 H 0.258(2) -0.067(3) 1.0357(18) 0.055(11) Uiso 1 1 d .
H1A2 H 0.323(3) -0.019(4) 1.024(2) 0.080(17) Uiso 1 1 d .
H1B1 H 0.944(3) 0.975(4) 0.708(2) 0.077(16) Uiso 1 1 d .
H1B2 H 0.989(3) 0.888(4) 0.726(3) 0.092(17) Uiso 1 1 d .
H1BA H -0.059(2) 0.255(3) 0.8193(17) 0.049(10) Uiso 1 1 d .
H1BB H 0.766(3) 0.994(3) 0.365(2) 0.075(15) Uiso 1 1 d .
H2A H 0.2654(19) 0.075(3) 0.9500(17) 0.039(9) Uiso 1 1 d .
H2B H 0.953(2) 0.825(3) 0.6262(17) 0.053(11) Uiso 1 1 d .
H3A H 0.2225(19) 0.238(3) 0.9713(16) 0.044(9) Uiso 1 1 d .
H3B H 0.985(2) 0.915(3) 0.557(2) 0.067(13) Uiso 1 1 d .
H4A H 0.194(2) 0.238(3) 1.0577(18) 0.054(11) Uiso 1 1 d .
H4B H 1.014(2) 1.087(3) 0.571(2) 0.067(13) Uiso 1 1 d .
H5A1 H 0.212(3) 0.074(3) 1.112(2) 0.065(14) Uiso 1 1 d .
H5A2 H 0.272(3) 0.149(4) 1.138(2) 0.071(14) Uiso 1 1 d .
H5B1 H 1.063(3) 1.158(4) 0.673(2) 0.092(16) Uiso 1 1 d .
H5B2 H 0.983(3) 1.158(3) 0.662(2) 0.063(13) Uiso 1 1 d .
H6A1 H 0.318(3) -0.008(4) 1.122(3) 0.092(18) Uiso 1 1 d .
H6A2 H 0.356(3) 0.096(4) 1.108(2) 0.077(15) Uiso 1 1 d .
H6B1 H 1.086(3) 0.991(4) 0.714(2) 0.082(16) Uiso 1 1 d .
H6B2 H 1.041(4) 1.055(5) 0.746(3) 0.12(2) Uiso 1 1 d .
H7A H -0.078(2) 0.358(3) 0.9104(18) 0.053(11) Uiso 1 1 d .
H7B H 0.825(4) 1.167(6) 0.364(4) 0.14(3) Uiso 1 1 d .
H8A H -0.029(2) 0.355(3) 1.0276(18) 0.049(10) Uiso 1 1 d .
H8B H 0.916(4) 1.301(6) 0.446(4) 0.15(3) Uiso 1 1 d .
H9A H 0.073(2) 0.219(3) 1.058(2) 0.066(13) Uiso 1 1 d .
H9B H 0.928(3) 1.225(4) 0.536(2) 0.078(18) Uiso 1 1 d .
H10A H -0.136(2) 0.088(3) 0.7821(17) 0.044(10) Uiso 1 1 d .
H10B H 0.690(2) 1.028(3) 0.5537(18) 0.046(10) Uiso 1 1 d .
H11A H -0.123(3) -0.107(4) 0.813(2) 0.080(14) Uiso 1 1 d .
H11B H 0.577(2) 1.045(3) 0.4485(16) 0.044(9) Uiso 1 1 d .
H12A H 0.010(2) -0.119(3) 0.9004(18) 0.058(11) Uiso 1 1 d .
H12B H 0.631(3) 1.021(4) 0.367(3) 0.094(17) Uiso 1 1 d .
H13A H 0.040(2) 0.320(3) 0.7737(16) 0.037(9) Uiso 1 1 d .
H13B H 0.817(3) 0.821(5) 0.360(3) 0.10(2) Uiso 1 1 d .
H14A H 0.163(2) 0.284(4) 0.780(2) 0.063(14) Uiso 1 1 d .
H14B H 0.899(9) 0.665(16) 0.448(9) 0.45(11) Uiso 1 1 d .
H15A H 0.223(2) 0.175(3) 0.8628(17) 0.048(10) Uiso 1 1 d .
H15B H 0.920(4) 0.751(6) 0.528(3) 0.13(3) Uiso 1 1 d .
H16A H 0.163(2) -0.020(3) 0.8390(17) 0.037(10) Uiso 1 1 d .
H16B H 0.791(3) 0.758(4) 0.560(2) 0.070(16) Uiso 1 1 d .
H17A H 0.158(2) -0.309(4) 0.888(2) 0.072(13) Uiso 1 1 d .
H17B H 0.723(3) 0.692(4) 0.621(2) 0.095(17) Uiso 1 1 d .
H18A H 0.144(3) -0.174(5) 0.969(3) 0.11(2) Uiso 1 1 d .
H18B H 0.7951(19) 0.964(3) 0.6735(16) 0.038(9) Uiso 1 1 d .

loop_
_atom_site_aniso_label
_atom_site_aniso_U_11
_atom_site_aniso_U_22
_atom_site_aniso_U_33
_atom_site_aniso_U_23
_atom_site_aniso_U_13
_atom_site_aniso_U_12
Mo1 0.03493(13) 0.02934(12) 0.03693(13) 0.00430(10) 0.01296(10) 0.00118(9)
Mo2 0.03821(14) 0.03743(14) 0.04075(15) -0.00078(11) 0.01658(11) 0.00218(10)
S1A 0.200(2) 0.0706(10) 0.1177(14) 0.0133(9) 0.0979(15) 0.0019(11)
S1B 0.0607(6) 0.0424(5) 0.0519(5) -0.0037(4) 0.0180(4) -0.0018(4)
F1A 0.324(9) 0.155(4) 0.233(7) 0.027(4) 0.217(7) 0.014(5)
F2A 0.254(8) 0.208(7) 0.224(7) 0.029(6) 0.076(6) -0.077(6)
F3A 0.217(7) 0.281(9) 0.293(9) 0.151(7) 0.158(7) 0.067(6)
F1B 0.063(2) 0.260(6) 0.156(4) -0.015(4) 0.033(2) 0.013(3)
F2B 0.171(4) 0.139(4) 0.168(4) 0.013(3) 0.101(4) -0.051(3)
F3B 0.166(4) 0.198(5) 0.118(3) -0.048(3) 0.089(3) 0.010(3)
O1A 0.087(2) 0.0545(16) 0.0611(17) 0.0197(13) 0.0383(16) -0.0002(14)
O2A 0.417(12) 0.109(4) 0.175(6) 0.028(4) 0.222(8) 0.027(5)
O3A 0.359(10) 0.103(4) 0.286(9) 0.081(5) 0.256(9) 0.074(5)
O4A 0.303(9) 0.120(4) 0.325(10) -0.054(5) 0.250(9) -0.066(5)
O1B 0.092(2) 0.0542(17) 0.089(2) -0.0244(16) 0.0453(19) 0.0029(16)
O2B 0.0634(19) 0.065(2) 0.089(2) 0.0036(16) 0.0025(17) 0.0035(15)
O3B 0.099(3) 0.0686(19) 0.071(2) -0.0248(16) 0.0322(18) -0.0058(18)
O4B 0.113(3) 0.0509(17) 0.068(2) 0.0058(14) 0.0192(19) -0.0044(17)
N1A 0.0388(13) 0.0340(12) 0.0406(14) 0.0044(10) 0.0134(11) 0.0012(10)
N2A 0.0355(13) 0.0334(12) 0.0450(15) 0.0012(11) 0.0117(11) 0.0028(10)
N3A 0.0394(14) 0.0349(13) 0.0478(15) 0.0031(11) 0.0175(12) -0.0024(11)
N4A 0.0359(13) 0.0382(13) 0.0418(14) 0.0005(11) 0.0113(11) -0.0024(10)
N5A 0.0385(13) 0.0388(13) 0.0400(14) 0.0069(11) 0.0147(11) -0.0011(11)
N6A 0.0450(14) 0.0335(13) 0.0402(14) 0.0058(10) 0.0140(11) -0.0010(11)
N7A 0.0452(15) 0.0355(14) 0.0590(19) 0.0001(12) 0.0175(14) 0.0050(11)
N8A 0.071(2) 0.063(2) 0.073(2) -0.030(2) 0.0099(19) 0.0150(19)
N9A 0.0487(15) 0.0351(13) 0.0448(15) 0.0073(11) 0.0188(13) 0.0021(11)
N1B 0.0481(17) 0.067(2) 0.060(2) 0.0163(16) 0.0265(15) 0.0061(15)
N2B 0.0487(18) 0.112(3) 0.058(2) 0.032(2) 0.0266(16) 0.017(2)
N3B 0.0419(15) 0.0606(19) 0.0485(17) 0.0061(14) 0.0185(13) 0.0046(13)
N4B 0.0444(17) 0.096(3) 0.0441(17) 0.0084(17) 0.0129(14) 0.0066(17)
N5B 0.0509(17) 0.067(2) 0.0572(19) -0.0171(16) 0.0218(15) 0.0036(16)
N6B 0.0497(18) 0.108(3) 0.056(2) -0.028(2) 0.0234(16) -0.008(2)
N7B 0.0460(15) 0.0334(13) 0.0541(17) 0.0004(12) 0.0179(13) -0.0022(11)
N8B 0.0454(15) 0.0392(15) 0.0630(19) 0.0123(13) 0.0181(14) 0.0013(12)
N9B 0.0479(15) 0.0364(14) 0.0562(17) -0.0027(12) 0.0251(14) -0.0025(12)
C1A 0.051(2) 0.066(3) 0.077(3) 0.007(2) 0.012(2) 0.021(2)
C2A 0.0404(17) 0.057(2) 0.052(2) -0.0010(16) 0.0161(16) -0.0028(15)
C3A 0.0372(16) 0.0428(17) 0.0476(19) 0.0027(15) 0.0066(14) -0.0076(13)
C4A 0.0463(19) 0.049(2) 0.056(2) -0.0059(17) 0.0105(16) -0.0024(16)
C5A 0.066(3) 0.078(3) 0.046(2) -0.004(2) 0.010(2) -0.014(2)
C6A 0.077(3) 0.082(3) 0.062(3) 0.018(3) 0.001(2) 0.012(3)
C7A 0.0437(18) 0.0399(17) 0.065(2) 0.0001(16) 0.0185(17) 0.0053(14)
C8A 0.055(2) 0.052(2) 0.062(2) -0.0075(18) 0.0302(19) 0.0061(17)
C9A 0.0516(19) 0.0464(18) 0.0461(19) -0.0013(15) 0.0219(16) -0.0013(15)
C10A 0.0424(18) 0.056(2) 0.0469(19) -0.0056(16) 0.0118(15) -0.0043(16)
C11A 0.054(2) 0.050(2) 0.062(2) -0.0136(18) 0.0256(18) -0.0181(17)
C12A 0.0485(19) 0.0372(17) 0.059(2) -0.0003(15) 0.0236(17) -0.0073(14)
C13A 0.063(2) 0.0438(19) 0.0410(18) 0.0098(15) 0.0138(17) -0.0013(17)
C14A 0.072(3) 0.059(2) 0.046(2) 0.0065(17) 0.031(2) -0.014(2)
C15A 0.0486(19) 0.0497(19) 0.0454(18) -0.0004(15) 0.0212(16) -0.0048(15)
C16A 0.061(2) 0.049(2) 0.053(2) -0.0056(18) 0.0094(19) 0.0128(18)
C17A 0.079(3) 0.044(2) 0.112(4) -0.011(3) 0.027(3) 0.013(2)
C18A 0.073(3) 0.041(2) 0.095(4) 0.008(2) 0.032(3) 0.0107(19)
C19A 0.118(5) 0.105(4) 0.090(4) -0.047(3) 0.010(3) 0.035(4)
C20A 0.51(2) 0.052(3) 0.203(10) 0.028(5) 0.276(14) 0.009(7)
C1B 0.058(3) 0.102(4) 0.053(3) 0.018(3) 0.018(2) 0.013(3)
C2B 0.044(2) 0.057(2) 0.078(3) 0.003(2) 0.0173(19) 0.0094(17)
C3B 0.0376(18) 0.079(3) 0.054(2) -0.010(2) 0.0153(16) 0.0072(18)
C4B 0.044(2) 0.083(3) 0.050(2) 0.000(2) 0.0175(17) -0.0041(19)
C5B 0.058(3) 0.081(3) 0.063(3) -0.016(2) 0.017(2) -0.021(2)
C6B 0.080(4) 0.103(4) 0.052(3) -0.011(3) 0.015(2) -0.004(3)
C7B 0.067(3) 0.140(6) 0.096(5) 0.067(4) 0.055(3) 0.045(4)
C8B 0.081(4) 0.091(4) 0.143(6) 0.061(4) 0.072(4) 0.030(3)
C9B 0.072(3) 0.063(3) 0.104(4) 0.028(3) 0.051(3) 0.017(2)
C10B 0.049(2) 0.0427(18) 0.065(2) 0.0072(16) 0.0286(18) 0.0070(15)
C11B 0.043(2) 0.051(2) 0.083(3) 0.014(2) 0.022(2) 0.0101(16)
C12B 0.041(2) 0.074(3) 0.064(3) 0.013(2) 0.0091(19) 0.0064(18)
C13B 0.065(3) 0.156(7) 0.084(4) -0.071(5) 0.041(3) -0.036(4)
C14B 0.089(4) 0.103(5) 0.132(6) -0.066(4) 0.064(4) -0.025(4)
C15B 0.078(3) 0.064(3) 0.101(4) -0.033(3) 0.044(3) -0.006(3)
C16B 0.087(3) 0.048(2) 0.090(4) -0.023(2) 0.047(3) -0.019(2)
C17B 0.085(3) 0.044(2) 0.113(4) -0.014(2) 0.050(3) -0.026(2)
C18B 0.0454(18) 0.0381(17) 0.0494(19) 0.0042(14) 0.0170(15) -0.0047(14)
C19B 0.049(2) 0.061(2) 0.072(3) 0.026(2) 0.0258(19) 0.0018(17)
C20B 0.082(4) 0.112(5) 0.081(4) -0.009(3) 0.036(3) -0.003(3)
B1A 0.0414(18) 0.0343(17) 0.047(2) 0.0042(15) 0.0120(16) 0.0039(14)
B1B 0.051(3) 0.152(6) 0.041(2) 0.001(3) 0.016(2) 0.005(3)

loop_
_atom_type_symbol
_atom_type_description
_atom_type_scat_dispersion_real
_atom_type_scat_dispersion_imag
_atom_type_scat_source
C C 0.0033 0.0016 'International Tables Vol C Tables 4.2.6.8 and 6.1.1.4'
H H 0.0000 0.0000 'International Tables Vol C Tables 4.2.6.8 and 6.1.1.4'
B B 0.0013 0.0007 'International Tables Vol C Tables 4.2.6.8 and 6.1.1.4'
N N 0.0061 0.0033 'International Tables Vol C Tables 4.2.6.8 and 6.1.1.4'
O O 0.0106 0.0060 'International Tables Vol C Tables 4.2.6.8 and 6.1.1.4'
F F 0.0171 0.0103 'International Tables Vol C Tables 4.2.6.8 and 6.1.1.4'
S S 0.1246 0.1234 'International Tables Vol C Tables 4.2.6.8 and 6.1.1.4'
Mo Mo -1.6832 0.6857 'International Tables Vol C Tables 4.2.6.8 and 6.1.1.4'

loop_
_geom_angle_atom_site_label_1
_geom_angle_atom_site_label_2
_geom_angle_atom_site_label_3
_geom_angle
N9A Mo1 N3A 92.61(12)
N9A Mo1 N1A 94.95(11)
N3A Mo1 N1A 80.35(10)
N9A Mo1 N7A 87.72(12)
N3A Mo1 N7A 77.10(11)
N1A Mo1 N7A 157.40(10)
N9A Mo1 N5A 173.87(12)
N3A Mo1 N5A 81.30(10)
N1A Mo1 N5A 84.76(10)
N7A Mo1 N5A 90.23(11)
N9A Mo1 C2A 97.39(14)
N3A Mo1 C2A 149.19(13)
N1A Mo1 C2A 127.32(12)
N7A Mo1 C2A 74.28(12)
N5A Mo1 C2A 87.60(12)
N9A Mo1 C3A 104.33(13)
N3A Mo1 C3A 162.03(11)
N1A Mo1 C3A 92.06(12)
N7A Mo1 C3A 109.06(12)
N5A Mo1 C3A 81.80(11)
C2A Mo1 C3A 35.28(13)
N9B Mo2 N3B 91.74(13)
N9B Mo2 N1B 94.10(14)
N3B Mo2 N1B 79.25(12)
N9B Mo2 N7B 89.04(12)
N3B Mo2 N7B 77.89(11)
N1B Mo2 N7B 157.01(12)
N9B Mo2 N5B 174.26(13)
N3B Mo2 N5B 82.52(12)
N1B Mo2 N5B 84.73(14)
N7B Mo2 N5B 89.88(12)
N9B Mo2 C3B 105.52(15)
N3B Mo2 C3B 161.73(14)
N1B Mo2 C3B 93.31(14)
N7B Mo2 C3B 107.79(14)
N5B Mo2 C3B 80.18(14)
N9B Mo2 C2B 95.80(15)
N3B Mo2 C2B 150.75(14)
N1B Mo2 C2B 128.08(14)
N7B Mo2 C2B 74.03(14)
N5B Mo2 C2B 89.32(15)
C3B Mo2 C2B 35.09(15)
N9B Mo2 C4B 81.89(14)
N3B Mo2 C4B 151.90(14)
N1B Mo2 C4B 73.99(14)
N7B Mo2 C4B 128.98(13)
N5B Mo2 C4B 103.13(13)
C3B Mo2 C4B 31.76(16)
C2B Mo2 C4B 57.35(15)
O4A S1A O3A 128.8(7)
O4A S1A O2A 105.3(4)
O3A S1A O2A 107.7(4)
O4A S1A C20A 102.8(5)
O3A S1A C20A 100.3(5)
O2A S1A C20A 111.3(7)
O4B S1B O2B 114.7(2)
O4B S1B O3B 115.2(2)
O2B S1B O3B 115.2(2)
O4B S1B C20B 104.0(3)
O2B S1B C20B 102.8(3)
O3B S1B C20B 102.4(3)
C9A N1A N2A 105.9(3)
C9A N1A Mo1 133.1(2)
N2A N1A Mo1 120.5(2)
C7A N2A N1A 109.3(3)
C7A N2A B1A 129.1(3)
N1A N2A B1A 120.8(3)
C12A N3A N4A 105.8(3)
C12A N3A Mo1 132.6(2)
N4A N3A Mo1 121.67(19)
C10A N4A N3A 109.7(3)
C10A N4A B1A 130.4(3)
N3A N4A B1A 119.8(3)
C15A N5A N6A 105.5(3)
C15A N5A Mo1 135.3(2)
N6A N5A Mo1 119.21(19)
C13A N6A N5A 109.5(3)
C13A N6A B1A 128.9(3)
N5A N6A B1A 121.5(3)
C16A N7A C18A 105.7(4)
C16A N7A Mo1 128.5(3)
C18A N7A Mo1 124.4(3)
C16A N8A C17A 106.2(4)
C16A N8A C19A 126.5(5)
C17A N8A C19A 127.3(5)
O1A N9A Mo1 176.1(3)
C9B N1B N2B 106.5(4)
C9B N1B Mo2 132.0(4)
N2B N1B Mo2 120.7(3)
N1B N2B C7B 108.0(6)
N1B N2B B1B 120.8(4)
C7B N2B B1B 129.3(6)
C10B N3B N4B 106.0(3)
C10B N3B Mo2 132.6(3)
N4B N3B Mo2 121.4(2)
C12B N4B N3B 109.3(4)
C12B N4B B1B 130.8(4)
N3B N4B B1B 119.8(3)
C15B N5B N6B 106.4(4)
C15B N5B Mo2 134.4(4)
N6B N5B Mo2 119.2(3)
N5B N6B C13B 108.1(6)
N5B N6B B1B 121.5(4)
C13B N6B B1B 130.3(6)
C18B N7B C16B 104.9(3)
C18B N7B Mo2 124.9(2)
C16B N7B Mo2 130.1(3)
C18B N8B C17B 106.6(3)
C18B N8B C19B 126.0(3)
C17B N8B C19B 127.4(3)
O1B N9B Mo2 177.4(3)
C2A C1A C6A 111.4(4)
C3A C2A C1A 119.0(4)
C3A C2A Mo1 72.8(2)
C1A C2A Mo1 114.3(3)
C4A C3A C2A 118.3(4)
C4A C3A Mo1 89.3(2)
C2A C3A Mo1 71.9(2)
C3A C4A C5A 122.5(4)
C4A C5A C6A 110.5(4)
C5A C6A C1A 112.7(4)
N2A C7A C8A 109.0(3)
C7A C8A C9A 104.9(3)
N1A C9A C8A 111.0(3)
N4A C10A C11A 108.1(3)
C10A C11A C12A 105.4(3)
N3A C12A C11A 111.0(3)
N6A C13A C14A 108.9(3)
C13A C14A C15A 105.2(3)
N5A C15A C14A 110.9(4)
N7A C16A N8A 111.5(4)
C18A C17A N8A 107.8(4)
C17A C18A N7A 108.8(5)
F1A C20A S1A 122.2(13)
F1A C20A F3A 97.9(8)
S1A C20A F3A 121.3(5)
F1A C20A F2A 96.4(8)
S1A C20A F2A 124.8(7)
F3A C20A F2A 85.6(12)
C2B C1B C6B 111.7(4)
C3B C2B C1B 118.6(4)
C3B C2B Mo2 71.9(2)
C1B C2B Mo2 112.8(3)
C4B C3B C2B 117.7(4)
C4B C3B Mo2 84.8(2)
C2B C3B Mo2 73.1(2)
C3B C4B C5B 121.5(4)
C3B C4B Mo2 63.4(2)
C5B C4B Mo2 110.9(3)
C6B C5B C4B 110.9(5)
C5B C6B C1B 114.6(4)
C8B C7B N2B 109.7(6)
C7B C8B C9B 105.4(6)
N1B C9B C8B 110.4(7)
N3B C10B C11B 110.1(4)
C12B C11B C10B 106.3(4)
N4B C12B C11B 108.3(4)
C14B C13B N6B 109.6(6)
C13B C14B C15B 104.9(6)
N5B C15B C14B 111.0(7)
C17B C16B N7B 109.8(4)
C16B C17B N8B 107.1(4)
N7B C18B N8B 111.6(3)
F2B C20B F3B 108.1(6)
F2B C20B F1B 108.7(6)
F3B C20B F1B 106.4(6)
F2B C20B S1B 111.4(5)
F3B C20B S1B 111.1(5)
F1B C20B S1B 110.9(5)
N2A B1A N6A 109.8(3)
N2A B1A N4A 106.9(3)
N6A B1A N4A 108.1(3)
N6B B1B N2B 110.2(4)
N6B B1B N4B 108.8(5)
N2B B1B N4B 106.1(4)

loop_
_geom_bond_atom_site_label_1
_geom_bond_atom_site_label_2
_geom_bond_distance
Mo1 N9A 1.770(3)
Mo1 N3A 2.190(3)
Mo1 N1A 2.198(3)
Mo1 N7A 2.213(3)
Mo1 N5A 2.248(3)
Mo1 C2A 2.309(4)
Mo1 C3A 2.320(3)
Mo2 N9B 1.767(3)
Mo2 N3B 2.183(3)
Mo2 N1B 2.195(3)
Mo2 N7B 2.201(3)
Mo2 N5B 2.245(3)
Mo2 C3B 2.326(4)
Mo2 C2B 2.342(4)
Mo2 C4B 2.590(4)
S1A O4A 1.346(7)
S1A O3A 1.368(5)
S1A O2A 1.419(6)
S1A C20A 1.429(15)
S1B O4B 1.422(3)
S1B O2B 1.427(3)
S1B O3B 1.427(3)
S1B C20B 1.810(6)
F1A C20A 1.371(9)
F2A C20A 1.485(15)
F3A C20A 1.484(14)
F1B C20B 1.315(7)
F2B C20B 1.304(7)
F3B C20B 1.308(7)
O1A N9A 1.191(4)
O1B N9B 1.184(4)
N1A C9A 1.335(4)
N1A N2A 1.369(4)
N2A C7A 1.337(4)
N2A B1A 1.535(5)
N3A C12A 1.331(4)
N3A N4A 1.364(4)
N4A C10A 1.342(4)
N4A B1A 1.544(5)
N5A C15A 1.343(4)
N5A N6A 1.355(4)
N6A C13A 1.340(4)
N6A B1A 1.535(5)
N7A C16A 1.303(5)
N7A C18A 1.379(5)
N8A C16A 1.351(5)
N8A C17A 1.354(7)
N8A C19A 1.448(6)
N1B C9B 1.330(6)
N1B N2B 1.352(5)
N2B C7B 1.360(7)
N2B B1B 1.539(8)
N3B C10B 1.337(5)
N3B N4B 1.365(4)
N4B C12B 1.342(5)
N4B B1B 1.544(6)
N5B C15B 1.340(6)
N5B N6B 1.356(5)
N6B C13B 1.364(7)
N6B B1B 1.520(8)
N7B C18B 1.316(5)
N7B C16B 1.362(5)
N8B C18B 1.334(4)
N8B C17B 1.351(6)
N8B C19B 1.459(5)
C1A C2A 1.514(6)
C1A C6A 1.523(8)
C2A C3A 1.403(5)
C3A C4A 1.351(5)
C4A C5A 1.483(6)
C5A C6A 1.511(8)
C7A C8A 1.370(6)
C8A C9A 1.376(5)
C10A C11A 1.367(6)
C11A C12A 1.372(6)
C13A C14A 1.354(6)
C14A C15A 1.364(5)
C17A C18A 1.336(7)
C1B C2B 1.514(7)
C1B C6B 1.516(8)
C2B C3B 1.407(6)
C3B C4B 1.369(7)
C4B C5B 1.500(6)
C5B C6B 1.482(8)
C7B C8B 1.325(11)
C8B C9B 1.377(8)
C10B C11B 1.368(6)
C11B C12B 1.352(6)
C13B C14B 1.346(11)
C14B C15B 1.375(9)
C16B C17B 1.335(7)
